data_4341415
loop_
_publ_author_name
'Bernal, Fabian L.'
'Yusenko, Kirill V.'
'Sottmann, Jonas'
'Drathen, Christina'
'Guignard, J\'er\'emy'
'L\/ovvik, Ole Martin'
'Crichton, Wilson A.'
'Margadonna, Serena'

_publ_section_title
;
 Perovskite to Postperovskite Transition in NaFeF3
;
_journal_name_full 'Inorganic Chemistry'
_journal_page_first 141029080759008
_journal_paper_doi 10.1021/ic502224y
_journal_year 2014
_chemical_formula_analytical NaFeF3
_chemical_formula_moiety NaFeF3
_chemical_formula_structural NaFeF3
_chemical_formula_sum 'F3 Fe Na'
_chemical_formula_weight 135.84
_space_group_IT_number 63
_symmetry_cell_setting orthorhombic
_symmetry_space_group_name_Hall '-C 2c 2'
_symmetry_space_group_name_H-M 'C m c m'
_audit_update_record
;
2014-09-10 # Formatted by publCIF

;
_cell_angle_alpha 90.0
_cell_angle_beta 90.0
_cell_angle_gamma 90.0
_cell_formula_units_Z 4
_cell_length_a 3.13774(4)
_cell_length_b 10.20870(10)
_cell_length_c 7.45875(9)
_cell_measurement_temperature 300
_cell_volume 238.921(5)
_computing_structure_refinement GSAS
_diffrn_ambient_temperature 300
_diffrn_measurement_device_type ID31
_diffrn_radiation_type synchrotron
_diffrn_radiation_wavelength 0.3999
_pd_block_id 2014-09-10T16:28|PPV_RT_phase1|BaAs_233-2||
_pd_phase_name 'NaFeF3 FM001 RT ID09 ESRF'
_refine_ls_goodness_of_fit_all 1.33
_refine_ls_matrix_type full
_refine_ls_number_parameters 23
_refine_ls_number_restraints 0
_refine_ls_shift/su_max 0.07
_refine_ls_shift/su_mean 0.01
_cod_data_source_file ic502224y_si_002.cif
_cod_data_source_block PPV_RT_phase_1
_cod_original_cell_volume 238.921(4)
_cod_original_formula_sum F3FeNa
_cod_database_code 4341415
_publcif_datablock.id {15d6793f-0b54-44dd-81a5-d864469fb48d}

loop_
_symmetry_equiv_pos_site_id
_symmetry_equiv_pos_as_xyz
1 +x,+y,+z
2 -x,+y,+z
3 +x,-y,+z+1/2
4 -x,-y,+z+1/2
-1 -x,-y,-z
-2 +x,-y,-z
-3 -x,+y,-z+1/2
-4 +x,+y,-z+1/2
101 +x+1/2,+y+1/2,+z
102 -x+1/2,+y+1/2,+z
103 +x+1/2,-y+1/2,+z+1/2
104 -x+1/2,-y+1/2,+z+1/2
-101 -x+1/2,-y+1/2,-z
-102 +x+1/2,-y+1/2,-z
-103 -x+1/2,+y+1/2,-z+1/2
-104 +x+1/2,+y+1/2,-z+1/2

loop_
_atom_site_type_symbol
_atom_site_label
_atom_site_fract_x
_atom_site_fract_y
_atom_site_fract_z
_atom_site_occupancy
_atom_site_thermal_displace_type
_atom_site_U_iso_or_equiv
_atom_site_symmetry_multiplicity
Na Na 0.0 0.7457 0.25 1.0 Uiso 0.01658 4
Fe Fe 0.0 0.0 0.0 1.0 Uiso 0.00792 4
F F1 0.0 0.0842 0.25 1.0 Uiso 0.01837 4
F F2 0.0 0.6278 0.94370 1.0 Uiso 0.02025 8

loop_
_pd_block_diffractogram_id
2014-09-10T16:28|PPV_RT_H_01|BaAs_233-2|PPV

loop_
_publcif_info_datablock.id
_publcif_info_datablock.publ_exptl
_publcif_info_datablock.publ_geom
_publcif_info_datablock.structure
{15d6793f-0b54-44dd-81a5-d864469fb48d} y ? y
{f121c8c0-c58f-4149-a4e0-8a727689246c} n y y
